data_7058876
loop_
_publ_author_name
'Bukuroshi, Esmeralda'
'Vestfrid, Jenya'
'Gross, Zeev'
'Bender, Timothy P.'

_publ_section_title
;
 Fluorinated boron subphthalocyanines: Lewis acid based templating
 chemistry facilitates random halide exchange, and fluoride versus
 chloride affects the basic photophysical properties and the solid-state
 arrangement
;
_journal_issue 42
_journal_name_full 'New Journal of Chemistry'
_journal_page_first 16730
_journal_paper_doi 10.1039/C9NJ04093E
_journal_volume 43
_journal_year 2019
_chemical_formula_moiety 'C24 H6 B Cl F6 N6'
_chemical_formula_sum 'C24 H6 B Cl F6 N6'
_chemical_formula_weight 538.61
_chemical_name_common Cl-F6BsubPc
_space_group_crystal_system orthorhombic
_space_group_IT_number 61
_space_group_name_Hall '-P 2ac 2ab'
_space_group_name_H-M_alt 'P b c a'
_symmetry_space_group_name_Hall '-P 2ac 2ab'
_symmetry_space_group_name_H-M 'P b c a'
_atom_sites_solution_hydrogens geom
_audit_creation_method SHELXL-2014/7
_audit_update_record
;
2019-08-06 deposited with the CCDC.    2019-10-07 downloaded from the CCDC.
;
_cell_angle_alpha 90
_cell_angle_beta 90
_cell_angle_gamma 90
_cell_formula_units_Z 8
_cell_length_a 13.4953(4)
_cell_length_b 13.4233(4)
_cell_length_c 23.0059(7)
_cell_measurement_reflns_used 9468
_cell_measurement_temperature 147(2)
_cell_measurement_theta_max 67.16
_cell_measurement_theta_min 3.84
_cell_volume 4167.6(2)
_computing_cell_refinement APEX2
_computing_data_collection 'APEX2 (Bruker, 2014)'
_computing_data_reduction 'SAINT (Bruker, 2014)'
_computing_molecular_graphics 'PLATON (Spek, 2009)'
_computing_publication_material 'SHELXTL (Sheldrick, 2008)'
_computing_structure_refinement 'SHELXL-2014/7 (Sheldrick, 2015)'
_computing_structure_solution 'SHELXT (Sheldrick, 2015)'
_diffrn_ambient_temperature 147(2)
_diffrn_measured_fraction_theta_full 0.992
_diffrn_measured_fraction_theta_max 0.992
_diffrn_measurement_device_type 'Bruker Kappa APEX-DUO CCD'
_diffrn_measurement_method '\f and \w scans'
_diffrn_radiation_type CuK\a
_diffrn_radiation_wavelength 1.54178
_diffrn_reflns_av_R_equivalents 0.0620
_diffrn_reflns_av_unetI/netI 0.0198
_diffrn_reflns_Laue_measured_fraction_full 0.992
_diffrn_reflns_Laue_measured_fraction_max 0.992
_diffrn_reflns_limit_h_max 16
_diffrn_reflns_limit_h_min -16
_diffrn_reflns_limit_k_max 15
_diffrn_reflns_limit_k_min -15
_diffrn_reflns_limit_l_max 27
_diffrn_reflns_limit_l_min -27
_diffrn_reflns_number 77485
_diffrn_reflns_point_group_measured_fraction_full 0.992
_diffrn_reflns_point_group_measured_fraction_max 0.992
_diffrn_reflns_theta_full 67.356
_diffrn_reflns_theta_max 67.356
_diffrn_reflns_theta_min 3.843
_diffrn_source 'Bruker ImuS with multi-layer optics'
_exptl_absorpt_coefficient_mu 2.394
_exptl_absorpt_correction_T_max 0.7529
_exptl_absorpt_correction_T_min 0.6167
_exptl_absorpt_correction_type multi-scan
_exptl_absorpt_process_details 'SADABS (Sheldrick, 1996)'
_exptl_crystal_colour purple
_exptl_crystal_density_diffrn 1.717
_exptl_crystal_description plate
_exptl_crystal_F_000 2144
_exptl_crystal_recrystallization_method 'Re-crystallisation from solvent: Benzene, methanol'
_exptl_crystal_size_max 0.200
_exptl_crystal_size_mid 0.180
_exptl_crystal_size_min 0.010
_refine_diff_density_max 0.393
_refine_diff_density_min -0.484
_refine_diff_density_rms 0.049
_refine_ls_extinction_method none
_refine_ls_goodness_of_fit_ref 1.034
_refine_ls_hydrogen_treatment constr
_refine_ls_matrix_type full
_refine_ls_number_parameters 343
_refine_ls_number_reflns 3708
_refine_ls_number_restraints 0
_refine_ls_restrained_S_all 1.034
_refine_ls_R_factor_all 0.0417
_refine_ls_R_factor_gt 0.0355
_refine_ls_shift/su_max 0.000
_refine_ls_shift/su_mean 0.000
_refine_ls_structure_factor_coef Fsqd
_refine_ls_weighting_details 'w=1/[\s^2^(Fo^2^)+(0.0459P)^2^+4.1835P] where P=(Fo^2^+2Fc^2^)/3'
_refine_ls_weighting_scheme calc
_refine_ls_wR_factor_gt 0.0931
_refine_ls_wR_factor_ref 0.0976
_reflns_Friedel_coverage 0.000
_reflns_number_gt 3250
_reflns_number_total 3708
_reflns_threshold_expression 'I > 2\s(I)'
_cod_data_source_file c9nj04093e2.cif
_cod_data_source_block d1641
_cod_depositor_comments 'Adding full bibliography for 7058874--7058879.cif.'
_cod_database_code 7058876
_shelx_shelxl_version_number 2014/7
_shelx_space_group_comment
; 
The symmetry employed for this shelxl refinement is uniquely defined 
by the following loop, which should always be used as a source of 
symmetry information in preference to the above space-group names. 
They are only intended as comments. 
;
_shelx_estimated_absorpt_t_min 0.646
_shelx_estimated_absorpt_t_max 0.976

loop_
_space_group_symop_operation_xyz
'x, y, z'
'-x+1/2, -y, z+1/2'
'-x, y+1/2, -z+1/2'
'x+1/2, -y+1/2, -z'
'-x, -y, -z'
'x-1/2, y, -z-1/2'
'x, -y-1/2, z-1/2'
'-x-1/2, y-1/2, z'

loop_
_atom_site_label
_atom_site_type_symbol
_atom_site_fract_x
_atom_site_fract_y
_atom_site_fract_z
_atom_site_U_iso_or_equiv
_atom_site_adp_type
_atom_site_occupancy
_atom_site_site_symmetry_order
_atom_site_calc_flag
_atom_site_refinement_flags_posn
_atom_site_refinement_flags_adp
Cl1 Cl 0.63658(4) 0.55189(4) 0.73998(2) 0.03175(15) Uani 1 1 d . .
F1 F 0.19974(10) 0.26912(9) 0.93559(6) 0.0386(3) Uani 1 1 d . .
F2 F 0.17186(9) 0.45706(10) 0.96664(5) 0.0353(3) Uani 1 1 d . .
F3 F 0.22083(10) 0.96550(9) 0.65535(6) 0.0391(3) Uani 1 1 d . .
F4 F 0.26902(10) 0.90686(10) 0.54864(6) 0.0404(3) Uani 1 1 d . .
F5 F 0.42804(11) 0.21111(11) 0.46591(5) 0.0442(4) Uani 1 1 d . .
F6 F 0.40332(13) 0.07773(10) 0.54916(6) 0.0506(4) Uani 1 1 d . .
N1 N 0.44463(12) 0.48864(12) 0.77095(7) 0.0224(4) Uani 1 1 d . .
N2 N 0.36800(12) 0.64674(12) 0.78377(7) 0.0243(4) Uani 1 1 d . .
N3 N 0.45342(12) 0.60734(12) 0.69635(7) 0.0229(4) Uani 1 1 d . .
N4 N 0.46746(13) 0.55318(12) 0.59853(7) 0.0258(4) Uani 1 1 d . .
N5 N 0.49693(12) 0.44086(12) 0.67675(7) 0.0227(4) Uani 1 1 d . .
N6 N 0.43900(12) 0.31803(12) 0.74305(7) 0.0236(4) Uani 1 1 d . .
C1 C 0.42124(14) 0.39118(14) 0.78126(8) 0.0224(4) Uani 1 1 d . .
C2 C 0.35645(15) 0.39194(15) 0.83130(8) 0.0229(4) Uani 1 1 d . .
C3 C 0.30771(16) 0.31426(15) 0.85969(9) 0.0267(4) Uani 1 1 d . .
H3A H 0.3167 0.2467 0.8485 0.032 Uiso 1 1 calc R U
C4 C 0.24635(16) 0.34033(16) 0.90442(8) 0.0280(4) Uani 1 1 d . .
C5 C 0.23129(15) 0.43948(16) 0.92074(8) 0.0269(4) Uani 1 1 d . .
C6 C 0.27418(15) 0.51732(16) 0.89156(8) 0.0265(4) Uani 1 1 d . .
H6A H 0.2613 0.5846 0.9020 0.032 Uiso 1 1 calc R U
C7 C 0.33786(15) 0.49314(15) 0.84572(8) 0.0241(4) Uani 1 1 d . .
C8 C 0.38760(15) 0.55381(14) 0.80233(8) 0.0226(4) Uani 1 1 d . .
C9 C 0.39573(14) 0.66895(14) 0.72932(9) 0.0232(4) Uani 1 1 d . .
C10 C 0.35837(14) 0.74369(15) 0.68889(9) 0.0246(4) Uani 1 1 d . .
C11 C 0.30042(15) 0.82809(15) 0.69785(10) 0.0276(4) Uani 1 1 d . .
H11A H 0.2799 0.8477 0.7357 0.033 Uiso 1 1 calc R U
C12 C 0.27460(15) 0.88136(15) 0.64960(10) 0.0297(5) Uani 1 1 d . .
C13 C 0.30044(16) 0.85133(16) 0.59341(9) 0.0304(5) Uani 1 1 d . .
C14 C 0.35588(15) 0.76712(16) 0.58344(10) 0.0288(5) Uani 1 1 d . .
H14A H 0.3718 0.7458 0.5452 0.035 Uiso 1 1 calc R U
C15 C 0.38753(15) 0.71473(15) 0.63230(9) 0.0256(4) Uani 1 1 d . .
C16 C 0.44445(15) 0.62301(15) 0.63797(9) 0.0242(4) Uani 1 1 d . .
C17 C 0.48627(15) 0.46135(15) 0.61880(9) 0.0240(4) Uani 1 1 d . .
C18 C 0.47221(15) 0.36541(15) 0.59068(9) 0.0250(4) Uani 1 1 d . .
C19 C 0.45995(15) 0.33970(17) 0.53255(9) 0.0285(5) Uani 1 1 d . .
H19A H 0.4661 0.3876 0.5023 0.034 Uiso 1 1 calc R U
C20 C 0.43863(16) 0.24222(18) 0.52111(9) 0.0320(5) Uani 1 1 d . .
C21 C 0.42619(17) 0.17122(16) 0.56535(10) 0.0340(5) Uani 1 1 d . .
C22 C 0.43566(16) 0.19501(16) 0.62271(9) 0.0285(5) Uani 1 1 d . .
H22A H 0.4252 0.1472 0.6525 0.034 Uiso 1 1 calc R U
C23 C 0.46155(14) 0.29330(15) 0.63535(9) 0.0241(4) Uani 1 1 d . .
C24 C 0.47119(14) 0.34505(14) 0.69040(8) 0.0231(4) Uani 1 1 d . .
B1 B 0.50636(17) 0.52069(17) 0.72086(10) 0.0237(5) Uani 1 1 d . .

loop_
_atom_site_aniso_label
_atom_site_aniso_U_11
_atom_site_aniso_U_22
_atom_site_aniso_U_33
_atom_site_aniso_U_23
_atom_site_aniso_U_13
_atom_site_aniso_U_12
Cl1 0.0278(3) 0.0332(3) 0.0342(3) -0.0013(2) -0.0006(2) 0.0005(2)
F1 0.0485(8) 0.0331(7) 0.0342(7) 0.0085(6) 0.0120(6) -0.0040(6)
F2 0.0382(7) 0.0423(7) 0.0255(6) -0.0023(5) 0.0082(5) -0.0030(6)
F3 0.0347(7) 0.0280(7) 0.0544(8) 0.0018(6) -0.0070(6) 0.0096(5)
F4 0.0408(7) 0.0357(7) 0.0446(8) 0.0157(6) -0.0100(6) 0.0038(6)
F5 0.0519(8) 0.0552(9) 0.0256(7) -0.0104(6) -0.0030(6) -0.0136(7)
F6 0.0749(11) 0.0355(8) 0.0413(8) -0.0120(6) -0.0001(7) -0.0203(7)
N1 0.0252(8) 0.0211(8) 0.0210(8) 0.0003(7) -0.0021(6) 0.0009(7)
N2 0.0264(9) 0.0217(8) 0.0249(9) -0.0010(7) -0.0022(7) -0.0013(7)
N3 0.0245(8) 0.0195(8) 0.0248(8) 0.0013(7) 0.0005(7) -0.0009(7)
N4 0.0279(9) 0.0243(9) 0.0253(9) 0.0028(7) 0.0033(7) -0.0003(7)
N5 0.0249(8) 0.0212(8) 0.0220(8) 0.0004(6) 0.0010(7) 0.0014(7)
N6 0.0269(9) 0.0220(8) 0.0218(8) 0.0015(7) -0.0019(7) 0.0032(7)
C1 0.0259(10) 0.0200(9) 0.0213(9) 0.0020(8) -0.0048(8) 0.0018(8)
C2 0.0271(10) 0.0239(10) 0.0177(9) 0.0017(8) -0.0049(8) 0.0001(8)
C3 0.0332(11) 0.0244(10) 0.0226(10) 0.0031(8) -0.0031(8) 0.0007(9)
C4 0.0328(11) 0.0288(11) 0.0224(10) 0.0076(8) -0.0005(9) -0.0037(9)
C5 0.0269(11) 0.0367(12) 0.0171(9) -0.0001(8) -0.0002(8) 0.0008(9)
C6 0.0301(11) 0.0268(11) 0.0227(10) -0.0020(8) -0.0022(8) 0.0006(9)
C7 0.0276(10) 0.0253(10) 0.0195(9) 0.0003(8) -0.0046(8) -0.0010(9)
C8 0.0248(10) 0.0219(10) 0.0211(9) -0.0023(8) -0.0026(8) -0.0008(8)
C9 0.0221(9) 0.0210(10) 0.0263(10) -0.0011(8) -0.0004(8) -0.0031(8)
C10 0.0223(9) 0.0201(10) 0.0313(11) 0.0028(8) -0.0001(8) -0.0025(8)
C11 0.0225(10) 0.0242(10) 0.0362(11) 0.0003(9) -0.0008(9) -0.0028(8)
C12 0.0232(10) 0.0203(10) 0.0455(13) 0.0034(9) -0.0037(9) 0.0010(8)
C13 0.0267(10) 0.0278(11) 0.0368(12) 0.0112(9) -0.0060(9) -0.0033(9)
C14 0.0292(10) 0.0268(11) 0.0303(11) 0.0055(9) 0.0000(9) -0.0024(9)
C15 0.0254(10) 0.0221(10) 0.0295(10) 0.0028(8) 0.0000(8) -0.0030(8)
C16 0.0248(10) 0.0235(10) 0.0243(10) 0.0035(8) 0.0025(8) -0.0021(8)
C17 0.0237(10) 0.0265(10) 0.0219(10) 0.0013(8) 0.0029(8) 0.0014(8)
C18 0.0234(10) 0.0278(10) 0.0237(10) 0.0008(8) 0.0014(8) 0.0030(8)
C19 0.0258(10) 0.0359(12) 0.0238(10) 0.0010(9) 0.0012(8) 0.0005(9)
C20 0.0301(11) 0.0429(13) 0.0229(10) -0.0077(9) -0.0015(8) -0.0044(10)
C21 0.0374(12) 0.0284(11) 0.0363(12) -0.0078(9) -0.0004(10) -0.0066(10)
C22 0.0321(11) 0.0261(11) 0.0272(11) -0.0003(8) 0.0003(9) -0.0013(9)
C23 0.0238(10) 0.0249(10) 0.0237(10) -0.0002(8) 0.0003(8) 0.0031(8)
C24 0.0245(10) 0.0211(10) 0.0236(10) 0.0012(8) -0.0026(8) 0.0042(8)
B1 0.0241(11) 0.0227(11) 0.0244(11) -0.0005(9) -0.0013(9) -0.0005(9)

loop_
_atom_type_symbol
_atom_type_description
_atom_type_scat_dispersion_real
_atom_type_scat_dispersion_imag
_atom_type_scat_source
C C 0.0181 0.0091 'International Tables Vol C Tables 4.2.6.8 and 6.1.1.4'
H H 0.0000 0.0000 'International Tables Vol C Tables 4.2.6.8 and 6.1.1.4'
B B 0.0090 0.0039 'International Tables Vol C Tables 4.2.6.8 and 6.1.1.4'
N N 0.0311 0.0180 'International Tables Vol C Tables 4.2.6.8 and 6.1.1.4'
F F 0.0727 0.0534 'International Tables Vol C Tables 4.2.6.8 and 6.1.1.4'
Cl Cl 0.3639 0.7018 'International Tables Vol C Tables 4.2.6.8 and 6.1.1.4'

loop_
_geom_angle_atom_site_label_1
_geom_angle_atom_site_label_2
_geom_angle_atom_site_label_3
_geom_angle
C1 N1 C8 112.95(17)
C1 N1 B1 122.78(17)
C8 N1 B1 122.59(17)
C9 N2 C8 116.60(17)
C16 N3 C9 113.74(16)
C16 N3 B1 122.69(17)
C9 N3 B1 122.72(17)
C16 N4 C17 116.80(17)
C24 N5 C17 112.68(17)
C24 N5 B1 122.98(17)
C17 N5 B1 122.07(17)
C24 N6 C1 116.99(17)
N6 C1 N1 123.13(18)
N6 C1 C2 129.49(18)
N1 C1 C2 105.73(16)
C3 C2 C7 121.48(19)
C3 C2 C1 130.74(19)
C7 C2 C1 107.42(17)
C4 C3 C2 116.54(19)
C4 C3 H3A 121.7
C2 C3 H3A 121.7
F1 C4 C3 120.06(19)
F1 C4 C5 117.62(18)
C3 C4 C5 122.29(19)
F2 C5 C6 120.14(19)
F2 C5 C4 117.64(18)
C6 C5 C4 122.21(19)
C5 C6 C7 116.88(19)
C5 C6 H6A 121.6
C7 C6 H6A 121.6
C6 C7 C2 120.43(19)
C6 C7 C8 132.22(19)
C2 C7 C8 107.10(17)
N2 C8 N1 122.36(18)
N2 C8 C7 130.34(18)
N1 C8 C7 105.29(17)
N2 C9 N3 122.91(18)
N2 C9 C10 130.72(18)
N3 C9 C10 105.04(17)
C11 C10 C15 121.08(19)
C11 C10 C9 131.29(19)
C15 C10 C9 107.57(17)
C12 C11 C10 116.7(2)
C12 C11 H11A 121.7
C10 C11 H11A 121.7
F3 C12 C11 119.7(2)
F3 C12 C13 117.79(19)
C11 C12 C13 122.47(19)
F4 C13 C14 120.1(2)
F4 C13 C12 118.11(19)
C14 C13 C12 121.81(19)
C13 C14 C15 116.6(2)
C13 C14 H14A 121.7
C15 C14 H14A 121.7
C14 C15 C10 121.24(19)
C14 C15 C16 131.3(2)
C10 C15 C16 107.25(17)
N4 C16 N3 122.51(18)
N4 C16 C15 130.71(18)
N3 C16 C15 105.37(17)
N4 C17 N5 122.87(18)
N4 C17 C18 129.38(18)
N5 C17 C18 105.61(16)
C19 C18 C23 120.99(19)
C19 C18 C17 131.54(19)
C23 C18 C17 107.18(17)
C20 C19 C18 116.6(2)
C20 C19 H19A 121.7
C18 C19 H19A 121.7
F5 C20 C19 120.1(2)
F5 C20 C21 117.5(2)
C19 C20 C21 122.4(2)
F6 C21 C22 120.5(2)
F6 C21 C20 117.39(19)
C22 C21 C20 122.1(2)
C21 C22 C23 116.5(2)
C21 C22 H22A 121.7
C23 C22 H22A 121.7
C22 C23 C18 121.30(19)
C22 C23 C24 131.09(19)
C18 C23 C24 107.25(17)
N6 C24 N5 123.04(18)
N6 C24 C23 129.20(18)
N5 C24 C23 105.81(16)
N3 B1 N5 105.45(17)
N3 B1 N1 104.65(17)
N5 B1 N1 105.88(16)
N3 B1 Cl1 111.73(14)
N5 B1 Cl1 113.97(15)
N1 B1 Cl1 114.32(15)

loop_
_geom_bond_atom_site_label_1
_geom_bond_atom_site_label_2
_geom_bond_distance
Cl1 B1 1.859(2)
F1 C4 1.350(2)
F2 C5 1.347(2)
F3 C12 1.349(2)
F4 C13 1.340(2)
F5 C20 1.345(2)
F6 C21 1.345(3)
N1 C1 1.367(3)
N1 C8 1.371(3)
N1 B1 1.485(3)
N2 C9 1.341(3)
N2 C8 1.345(3)
N3 C16 1.365(3)
N3 C9 1.366(3)
N3 B1 1.477(3)
N4 C16 1.341(3)
N4 C17 1.342(3)
N5 C24 1.369(3)
N5 C17 1.369(3)
N5 B1 1.481(3)
N6 C24 1.337(3)
N6 C1 1.339(3)
C1 C2 1.446(3)
C2 C3 1.395(3)
C2 C7 1.421(3)
C3 C4 1.366(3)
C3 H3A 0.9500
C4 C5 1.398(3)
C5 C6 1.370(3)
C6 C7 1.399(3)
C6 H6A 0.9500
C7 C8 1.453(3)
C9 C10 1.458(3)
C10 C11 1.392(3)
C10 C15 1.414(3)
C11 C12 1.366(3)
C11 H11A 0.9500
C12 C13 1.398(3)
C13 C14 1.375(3)
C14 C15 1.393(3)
C14 H14A 0.9500
C15 C16 1.457(3)
C17 C18 1.454(3)
C18 C19 1.391(3)
C18 C23 1.419(3)
C19 C20 1.365(3)
C19 H19A 0.9500
C20 C21 1.404(3)
C21 C22 1.364(3)
C22 C23 1.396(3)
C22 H22A 0.9500
C23 C24 1.450(3)

loop_
_geom_torsion_atom_site_label_1
_geom_torsion_atom_site_label_2
_geom_torsion_atom_site_label_3
_geom_torsion_atom_site_label_4
_geom_torsion
C24 N6 C1 N1 -7.4(3)
C24 N6 C1 C2 155.8(2)
C8 N1 C1 N6 155.34(18)
B1 N1 C1 N6 -10.2(3)
C8 N1 C1 C2 -11.3(2)
B1 N1 C1 C2 -176.82(17)
N6 C1 C2 C3 12.3(4)
N1 C1 C2 C3 177.7(2)
N6 C1 C2 C7 -160.78(19)
N1 C1 C2 C7 4.7(2)
C7 C2 C3 C4 -4.1(3)
C1 C2 C3 C4 -176.3(2)
C2 C3 C4 F1 -177.25(18)
C2 C3 C4 C5 1.0(3)
F1 C4 C5 F2 0.4(3)
C3 C4 C5 F2 -177.86(18)
F1 C4 C5 C6 -179.21(18)
C3 C4 C5 C6 2.5(3)
F2 C5 C6 C7 177.70(18)
C4 C5 C6 C7 -2.7(3)
C5 C6 C7 C2 -0.5(3)
C5 C6 C7 C8 173.0(2)
C3 C2 C7 C6 4.0(3)
C1 C2 C7 C6 177.78(17)
C3 C2 C7 C8 -170.94(18)
C1 C2 C7 C8 2.9(2)
C9 N2 C8 N1 8.7(3)
C9 N2 C8 C7 -152.7(2)
C1 N1 C8 N2 -152.36(18)
B1 N1 C8 N2 13.2(3)
C1 N1 C8 C7 13.0(2)
B1 N1 C8 C7 178.59(17)
C6 C7 C8 N2 -19.6(4)
C2 C7 C8 N2 154.5(2)
C6 C7 C8 N1 176.6(2)
C2 C7 C8 N1 -9.3(2)
C8 N2 C9 N3 -9.3(3)
C8 N2 C9 C10 155.5(2)
C16 N3 C9 N2 157.52(18)
B1 N3 C9 N2 -12.2(3)
C16 N3 C9 C10 -10.6(2)
B1 N3 C9 C10 179.72(17)
N2 C9 C10 C11 17.0(4)
N3 C9 C10 C11 -176.2(2)
N2 C9 C10 C15 -160.1(2)
N3 C9 C10 C15 6.7(2)
C15 C10 C11 C12 -0.7(3)
C9 C10 C11 C12 -177.5(2)
C10 C11 C12 F3 -178.16(17)
C10 C11 C12 C13 2.9(3)
F3 C12 C13 F4 -1.1(3)
C11 C12 C13 F4 177.91(19)
F3 C12 C13 C14 179.38(18)
C11 C12 C13 C14 -1.7(3)
F4 C13 C14 C15 178.61(18)
C12 C13 C14 C15 -1.8(3)
C13 C14 C15 C10 3.9(3)
C13 C14 C15 C16 178.5(2)
C11 C10 C15 C14 -2.7(3)
C9 C10 C15 C14 174.69(18)
C11 C10 C15 C16 -178.44(18)
C9 C10 C15 C16 -1.0(2)
C17 N4 C16 N3 9.5(3)
C17 N4 C16 C15 -154.9(2)
C9 N3 C16 N4 -157.79(18)
B1 N3 C16 N4 11.9(3)
C9 N3 C16 C15 10.0(2)
B1 N3 C16 C15 179.70(17)
C14 C15 C16 N4 -13.8(4)
C10 C15 C16 N4 161.3(2)
C14 C15 C16 N3 179.8(2)
C10 C15 C16 N3 -5.1(2)
C16 N4 C17 N5 -9.8(3)
C16 N4 C17 C18 151.1(2)
C24 N5 C17 N4 152.19(19)
B1 N5 C17 N4 -11.2(3)
C24 N5 C17 C18 -12.6(2)
B1 N5 C17 C18 -175.92(17)
N4 C17 C18 C19 18.3(4)
N5 C17 C18 C19 -178.3(2)
N4 C17 C18 C23 -155.4(2)
N5 C17 C18 C23 8.0(2)
C23 C18 C19 C20 -0.8(3)
C17 C18 C19 C20 -173.8(2)
C18 C19 C20 F5 -178.43(19)
C18 C19 C20 C21 2.1(3)
F5 C20 C21 F6 -0.9(3)
C19 C20 C21 F6 178.7(2)
F5 C20 C21 C22 179.8(2)
C19 C20 C21 C22 -0.7(4)
F6 C21 C22 C23 178.7(2)
C20 C21 C22 C23 -2.0(3)
C21 C22 C23 C18 3.2(3)
C21 C22 C23 C24 175.3(2)
C19 C18 C23 C22 -1.9(3)
C17 C18 C23 C22 172.63(19)
C19 C18 C23 C24 -175.67(18)
C17 C18 C23 C24 -1.2(2)
C1 N6 C24 N5 7.7(3)
C1 N6 C24 C23 -154.1(2)
C17 N5 C24 N6 -153.56(19)
B1 N5 C24 N6 9.6(3)
C17 N5 C24 C23 11.9(2)
B1 N5 C24 C23 175.05(17)
C22 C23 C24 N6 -14.9(4)
C18 C23 C24 N6 158.1(2)
C22 C23 C24 N5 -179.1(2)
C18 C23 C24 N5 -6.1(2)
C16 N3 B1 N5 -28.3(2)
C9 N3 B1 N5 140.47(18)
C16 N3 B1 N1 -139.76(18)
C9 N3 B1 N1 29.0(2)
C16 N3 B1 Cl1 96.0(2)
C9 N3 B1 Cl1 -95.2(2)
C24 N5 B1 N3 -133.82(18)
C17 N5 B1 N3 27.8(2)
C24 N5 B1 N1 -23.2(2)
C17 N5 B1 N1 138.39(18)
C24 N5 B1 Cl1 103.28(19)
C17 N5 B1 Cl1 -95.1(2)
C1 N1 B1 N3 134.65(18)
C8 N1 B1 N3 -29.5(2)
C1 N1 B1 N5 23.5(2)
C8 N1 B1 N5 -140.67(18)
C1 N1 B1 Cl1 -102.80(19)
C8 N1 B1 Cl1 93.0(2)
